data_2216473
loop_
_publ_author_name
'Li-Li Kong'
'Shan Gao'
'Li-Hua Huo'
'Ng, Seik Weng'

_publ_section_title
;Poly[[[bis[(2,2'-bipyridine-\k^2^<i>N</i>,<i>N</i>')cadmium(II)]-bis[\m~3~-3-(4-carboxylatophenoxy)propionato-\k^5^<i>O</i>,<i>O</i>':<i>O</i>':<i>O</i>'',<i>O</i>''']]
 4-hydroxybenzoic acid monohydrate]
;
_journal_coeditor_code HB2610
_journal_issue 12
_journal_name_full 'Acta Crystallographica Section E'
_journal_page_first m2938
_journal_page_last m2939
_journal_paper_doi 10.1107/S1600536807054669
_journal_volume 63
_journal_year 2007
_chemical_formula_iupac '[Cd2 (C10 H8 O5)2 (C10 H8 N2)2], C7 H6 O3, H2 O'
_chemical_formula_moiety 'C40 H32 Cd2 N4 O10, C7 H6 O3, H2 O'
_chemical_formula_sum 'C47 H40 Cd2 N4 O14'
_chemical_formula_weight 1109.63
_chemical_name_systematic
;
Poly[[[bis[(2,2'-bipyridine-\k^2^<i>N</i>,<i>N</i>')cadmium(II)]-
bis[\m~3~-3-(4-carboxylatophenoxy)propionato-
\k^5^<i>O</i>,<i>O</i>':O':O'',O''']] 4-hydroxybenzoic acid monohydrate]
;
_space_group_IT_number 2
_symmetry_cell_setting triclinic
_symmetry_space_group_name_Hall '-P 1'
_symmetry_space_group_name_H-M 'P -1'
_atom_sites_solution_hydrogens geom
_atom_sites_solution_primary direct
_atom_sites_solution_secondary difmap
_audit_creation_method SHELXL-97
_cell_angle_alpha 73.147(2)
_cell_angle_beta 82.1740(10)
_cell_angle_gamma 88.7340(10)
_cell_formula_units_Z 1
_cell_length_a 10.1615(5)
_cell_length_b 10.6255(5)
_cell_length_c 10.8507(6)
_cell_measurement_reflns_used 8754
_cell_measurement_temperature 295(2)
_cell_measurement_theta_max 27.5
_cell_measurement_theta_min 3.0
_cell_volume 1110.61(10)
_computing_cell_refinement RAPID-AUTO
_computing_data_collection 'RAPID-AUTO (Rigaku Corporation, 1998)'
_computing_data_reduction 'CrystalStructure (Rigaku/MSC, 2002)'
_computing_molecular_graphics 'X-Seed (Barbour, 2001), OLEX (Dolomanov <i>et al.</i>,  2003)'
_computing_publication_material 'publCIF (Westrip, 2007)'
_computing_structure_refinement 'SHELXL97 (Sheldrick, 1997)'
_computing_structure_solution 'SHELXS97 (Sheldrick, 1997)'
_diffrn_ambient_temperature 295(2)
_diffrn_detector_area_resol_mean 10.000
_diffrn_measured_fraction_theta_full 0.985
_diffrn_measured_fraction_theta_max 0.985
_diffrn_measurement_device_type 'Rigaku RAXIS-RAPID'
_diffrn_measurement_method \w-scans
_diffrn_radiation_monochromator graphite
_diffrn_radiation_source 'fine-focus sealed tube'
_diffrn_radiation_type MoK\a
_diffrn_radiation_wavelength 0.71073
_diffrn_reflns_av_R_equivalents 0.0420
_diffrn_reflns_av_sigmaI/netI 0.0567
_diffrn_reflns_limit_h_max 13
_diffrn_reflns_limit_h_min -13
_diffrn_reflns_limit_k_max 13
_diffrn_reflns_limit_k_min -11
_diffrn_reflns_limit_l_max 14
_diffrn_reflns_limit_l_min -14
_diffrn_reflns_number 10857
_diffrn_reflns_theta_full 27.46
_diffrn_reflns_theta_max 27.46
_diffrn_reflns_theta_min 3.02
_diffrn_standards_decay_% 0
_diffrn_standards_interval_count 0
_diffrn_standards_interval_time 0
_diffrn_standards_number 0
_exptl_absorpt_coefficient_mu 1.032
_exptl_absorpt_correction_T_max 0.852
_exptl_absorpt_correction_T_min 0.542
_exptl_absorpt_correction_type multi-scan
_exptl_absorpt_process_details '(ABSCOR; Higashi, 1995)'
_exptl_crystal_colour Colorless
_exptl_crystal_density_diffrn 1.659
_exptl_crystal_density_method 'not measured'
_exptl_crystal_description Block
_exptl_crystal_F_000 558
_exptl_crystal_size_max 0.32
_exptl_crystal_size_mid 0.24
_exptl_crystal_size_min 0.16
_refine_diff_density_max 1.131
_refine_diff_density_min -0.871
_refine_ls_extinction_method none
_refine_ls_goodness_of_fit_ref 1.064
_refine_ls_hydrogen_treatment constr
_refine_ls_matrix_type full
_refine_ls_number_parameters 341
_refine_ls_number_reflns 5010
_refine_ls_number_restraints 4
_refine_ls_restrained_S_all 1.063
_refine_ls_R_factor_all 0.0573
_refine_ls_R_factor_gt 0.0399
_refine_ls_shift/su_max 0.001
_refine_ls_shift/su_mean <0.001
_refine_ls_structure_factor_coef Fsqd
_refine_ls_weighting_details 'calc w=1/[\s^2^(Fo^2^)+(0.0480P)^2^+1.4148P] where P=(Fo^2^+2Fc^2^)/3'
_refine_ls_weighting_scheme calc
_refine_ls_wR_factor_gt 0.0892
_refine_ls_wR_factor_ref 0.1196
_reflns_number_gt 3997
_reflns_number_total 5010
_reflns_threshold_expression I>2\s(I)
_cod_data_source_file hb2610.cif
_cod_data_source_block I
_cod_depositor_comments
;
The following automatic conversions were performed:
'_symmetry_cell_setting' value 'Triclinic' changed to 'triclinic'
according to '/home/saulius/struct/CIF-dictionaries/cif_core.dic'
dictionary named 'cif_core.dic' version 2.4.1 from 2010-06-29.

Automatic conversion script
Id: cif_fix_enum 1527 2010-12-29 10:47:43Z saulius 

The following automatic conversions were performed:

'_symmetry_cell_setting' value 'Triclinic' changed to 'triclinic'
according to /home/saulius/struct/CIF-dictionaries/cif_core.dic
dictionary named 'cif_core.dic' version 2.4.1 from 2010-06-29.

Automatic conversion script
Id: cif_fix_values 1715 2011-07-08 13:25:40Z adriana 
;
_cod_original_cell_volume 1110.60(10)
_cod_database_code 2216473
_cod_database_fobs_code 2216473

loop_
_symmetry_equiv_pos_as_xyz
'x, y, z'
'-x, -y, -z'

loop_
_atom_site_type_symbol
_atom_site_label
_atom_site_fract_x
_atom_site_fract_y
_atom_site_fract_z
_atom_site_U_iso_or_equiv
_atom_site_adp_type
_atom_site_calc_flag
_atom_site_refinement_flags
_atom_site_occupancy
_atom_site_disorder_assembly
_atom_site_disorder_group
Cd Cd1 0.42672(3) 0.67472(3) 0.96257(3) 0.04096(12) Uani d . 1 . .
O O1 0.4806(4) 0.6852(4) 0.7269(3) 0.0713(11) Uani d . 1 . .
O O2 0.4891(3) 0.5017(3) 0.8745(3) 0.0503(7) Uani d . 1 . .
O O3 0.7194(3) 0.5162(4) 0.4709(3) 0.0528(8) Uani d . 1 . .
O O4 1.2813(3) 0.7051(3) 0.1393(3) 0.0524(8) Uani d . 1 . .
O O5 1.1998(3) 0.6081(3) 0.0120(3) 0.0501(8) Uani d . 1 . .
N N1 0.6322(3) 0.7835(4) 0.9263(3) 0.0422(8) Uani d . 1 . .
N N2 0.3986(3) 0.8980(4) 0.8686(4) 0.0506(9) Uani d . 1 . .
C C1 0.5078(4) 0.5672(5) 0.7584(4) 0.0423(10) Uani d . 1 . .
C C2 0.5637(4) 0.5052(6) 0.6544(4) 0.0544(12) Uani d . 1 . .
H H2A 0.4973 0.5069 0.5976 0.065 Uiso calc R 1 . .
H H2B 0.5831 0.4139 0.6948 0.065 Uiso calc R 1 . .
C C3 0.6886(4) 0.5747(5) 0.5741(4) 0.0501(11) Uani d . 1 . .
H H3A 0.6738 0.6681 0.5399 0.060 Uiso calc R 1 . .
H H3B 0.7606 0.5627 0.6264 0.060 Uiso calc R 1 . .
C C4 0.8339(4) 0.5545(4) 0.3857(4) 0.0366(8) Uani d . 1 . .
C C5 0.9291(4) 0.6386(5) 0.4003(4) 0.0470(10) Uani d . 1 . .
H H5 0.9163 0.6751 0.4692 0.056 Uiso calc R 1 . .
C C6 1.0433(4) 0.6675(5) 0.3111(4) 0.0450(10) Uani d . 1 . .
H H6 1.1087 0.7219 0.3218 0.054 Uiso calc R 1 . .
C C7 1.0620(4) 0.6166(4) 0.2057(4) 0.0357(8) Uani d . 1 . .
C C8 0.9646(4) 0.5349(4) 0.1924(4) 0.0407(9) Uani d . 1 . .
H H8 0.9758 0.4997 0.1227 0.049 Uiso calc R 1 . .
C C9 0.8502(4) 0.5047(5) 0.2819(4) 0.0466(10) Uani d . 1 . .
H H9 0.7846 0.4506 0.2712 0.056 Uiso calc R 1 . .
C C10 1.1891(4) 0.6454(4) 0.1128(4) 0.0383(9) Uani d . 1 . .
C C11 0.7459(4) 0.7223(5) 0.9483(5) 0.0507(11) Uani d . 1 . .
H H11 0.7436 0.6317 0.9860 0.061 Uiso calc R 1 . .
C C12 0.8668(5) 0.7873(6) 0.9178(6) 0.0690(15) Uani d . 1 . .
H H12 0.9449 0.7416 0.9333 0.083 Uiso calc R 1 . .
C C13 0.8693(5) 0.9193(6) 0.8645(8) 0.096(3) Uani d . 1 . .
H H13 0.9498 0.9657 0.8426 0.115 Uiso calc R 1 . .
C C14 0.7518(5) 0.9853(5) 0.8427(7) 0.0749(18) Uani d . 1 . .
H H14 0.7521 1.0764 0.8090 0.090 Uiso calc R 1 . .
C C15 0.6343(4) 0.9139(4) 0.8718(4) 0.0405(9) Uani d . 1 . .
C C16 0.5054(4) 0.9786(4) 0.8424(4) 0.0391(9) Uani d . 1 . .
C C17 0.4953(5) 1.1124(5) 0.7919(5) 0.0555(12) Uani d . 1 . .
H H17 0.5702 1.1667 0.7754 0.067 Uiso calc R 1 . .
C C18 0.3730(5) 1.1661(5) 0.7658(6) 0.0638(14) Uani d . 1 . .
H H18 0.3644 1.2565 0.7322 0.077 Uiso calc R 1 . .
C C19 0.2654(5) 1.0838(6) 0.7902(6) 0.0750(17) Uani d . 1 . .
H H19 0.1825 1.1169 0.7717 0.090 Uiso calc R 1 . .
C C20 0.2812(5) 0.9547(5) 0.8413(6) 0.0717(17) Uani d . 1 . .
H H20 0.2064 0.9001 0.8594 0.086 Uiso calc R 1 . .
O O1w 0.6482(8) 1.1595(8) 0.4750(9) 0.077(2) Uani d P 0.50 A -1
H H1w 0.6162 1.2113 0.4151 0.092 Uiso d PR 0.50 A -1
H H2w 0.6057 1.0901 0.4959 0.092 Uiso d PR 0.50 A -1
O O6 -0.1473(12) 0.9220(11) 0.5206(16) 0.089(4) Uani d PD 0.50 B -1
O O7 -0.1003(11) 1.1321(8) 0.4495(14) 0.078(5) Uani d PD 0.50 B -1
H H7O -0.1790 1.1487 0.4448 0.117 Uiso calc PR 0.50 B -1
O O8 0.4798(7) 0.9246(7) 0.5287(8) 0.0657(19) Uani d P 0.50 B -1
H H8O 0.4907 0.8528 0.5804 0.099 Uiso calc PR 0.50 B -1
C C21 -0.0645(10) 1.0142(12) 0.4888(14) 0.071(8) Uani d PD 0.50 B -1
C C22 0.0799(7) 0.9884(13) 0.4960(19) 0.059(6) Uani d PGD 0.50 B -1
C C23 0.1194(8) 0.8635(11) 0.5611(16) 0.127(14) Uani d PG 0.50 B -1
H H23 0.0564 0.7964 0.5983 0.153 Uiso calc PR 0.50 B -1
C C24 0.2532(9) 0.8391(6) 0.5707(10) 0.074(3) Uani d PG 0.50 B -1
H H24 0.2796 0.7555 0.6143 0.089 Uiso calc PR 0.50 B -1
C C25 0.3473(6) 0.9395(7) 0.5152(8) 0.054(2) Uani d PG 0.50 B -1
C C26 0.3077(8) 1.0643(6) 0.4500(8) 0.055(2) Uani d PG 0.50 B -1
H H26 0.3707 1.1315 0.4128 0.066 Uiso calc PR 0.50 B -1
C C27 0.1740(9) 1.0888(9) 0.4404(14) 0.066(5) Uani d PG 0.50 B -1
H H27 0.1476 1.1724 0.3968 0.079 Uiso calc PR 0.50 B -1

loop_
_atom_site_aniso_label
_atom_site_aniso_U_11
_atom_site_aniso_U_22
_atom_site_aniso_U_33
_atom_site_aniso_U_12
_atom_site_aniso_U_13
_atom_site_aniso_U_23
Cd1 0.03119(16) 0.04466(19) 0.04179(19) -0.00141(12) 0.00713(11) -0.00967(14)
O1 0.081(2) 0.080(3) 0.040(2) 0.030(2) 0.0032(17) -0.0039(18)
O2 0.0553(17) 0.0601(19) 0.0309(16) 0.0082(15) 0.0077(13) -0.0127(14)
O3 0.0361(15) 0.083(2) 0.0409(17) -0.0108(15) 0.0124(12) -0.0284(17)
O4 0.0339(15) 0.066(2) 0.058(2) -0.0112(15) 0.0079(13) -0.0255(17)
O5 0.0414(16) 0.064(2) 0.0483(18) -0.0108(15) 0.0130(13) -0.0295(16)
N1 0.0361(17) 0.046(2) 0.044(2) 0.0026(15) -0.0018(14) -0.0144(16)
N2 0.0370(18) 0.051(2) 0.057(2) -0.0029(17) 0.0016(16) -0.0078(19)
C1 0.0290(18) 0.063(3) 0.035(2) 0.0069(19) -0.0027(15) -0.015(2)
C2 0.039(2) 0.091(4) 0.033(2) -0.005(2) 0.0071(17) -0.022(2)
C3 0.037(2) 0.077(3) 0.035(2) 0.003(2) 0.0047(17) -0.018(2)
C4 0.0277(17) 0.045(2) 0.034(2) 0.0036(16) 0.0028(14) -0.0099(17)
C5 0.038(2) 0.065(3) 0.042(2) 0.004(2) 0.0039(17) -0.025(2)
C6 0.035(2) 0.058(3) 0.045(2) -0.0091(19) 0.0054(17) -0.025(2)
C7 0.0322(18) 0.036(2) 0.036(2) 0.0016(16) 0.0032(15) -0.0087(17)
C8 0.041(2) 0.048(2) 0.034(2) -0.0034(18) 0.0062(16) -0.0185(18)
C9 0.037(2) 0.059(3) 0.046(3) -0.011(2) 0.0058(17) -0.022(2)
C10 0.0299(18) 0.038(2) 0.043(2) 0.0038(16) 0.0025(16) -0.0093(18)
C11 0.043(2) 0.046(2) 0.060(3) 0.006(2) -0.010(2) -0.010(2)
C12 0.039(2) 0.063(3) 0.102(5) 0.004(2) -0.010(3) -0.020(3)
C13 0.039(3) 0.063(4) 0.176(8) -0.007(3) -0.012(4) -0.019(4)
C14 0.047(3) 0.040(3) 0.126(6) -0.002(2) -0.010(3) -0.009(3)
C15 0.040(2) 0.038(2) 0.045(2) 0.0003(17) -0.0021(17) -0.0174(19)
C16 0.044(2) 0.039(2) 0.034(2) 0.0084(18) -0.0026(16) -0.0125(17)
C17 0.057(3) 0.041(2) 0.068(3) 0.002(2) -0.014(2) -0.013(2)
C18 0.064(3) 0.055(3) 0.067(4) 0.010(3) -0.018(3) -0.005(3)
C19 0.051(3) 0.074(4) 0.084(4) 0.017(3) -0.022(3) 0.007(3)
C20 0.042(2) 0.055(3) 0.104(5) 0.003(2) -0.017(3) 0.002(3)
O1w 0.071(5) 0.061(5) 0.082(6) 0.008(5) -0.024(5) 0.011(4)
O6 0.068(6) 0.077(8) 0.132(12) 0.000(6) -0.044(8) -0.032(7)
O7 0.065(6) 0.035(5) 0.134(13) 0.010(5) -0.022(7) -0.021(7)
O8 0.060(4) 0.060(4) 0.066(5) 0.003(4) -0.008(3) 0.000(4)
C21 0.068(10) 0.069(19) 0.082(17) 0.005(11) -0.027(10) -0.025(13)
C22 0.059(10) 0.065(17) 0.053(10) -0.009(10) -0.011(8) -0.013(10)
C23 0.12(2) 0.14(2) 0.092(18) -0.026(17) -0.050(17) 0.025(16)
C24 0.069(7) 0.048(6) 0.098(10) 0.004(6) -0.035(7) 0.000(6)
C25 0.062(6) 0.050(6) 0.044(5) 0.002(5) -0.007(4) -0.004(5)
C26 0.060(6) 0.044(5) 0.056(6) 0.003(4) -0.004(5) -0.009(4)
C27 0.079(11) 0.045(8) 0.066(9) 0.001(7) -0.007(7) -0.004(6)

loop_
_atom_type_symbol
_atom_type_description
_atom_type_scat_dispersion_real
_atom_type_scat_dispersion_imag
_atom_type_scat_source
C C 0.0033 0.0016 'International Tables Vol C Tables 4.2.6.8 and 6.1.1.4'
H H 0.0000 0.0000 'International Tables Vol C Tables 4.2.6.8 and 6.1.1.4'
N N 0.0061 0.0033 'International Tables Vol C Tables 4.2.6.8 and 6.1.1.4'
O O 0.0106 0.0060 'International Tables Vol C Tables 4.2.6.8 and 6.1.1.4'
Cd Cd -0.8075 1.2024 'International Tables Vol C Tables 4.2.6.8 and 6.1.1.4'

loop_
_geom_angle_atom_site_label_1
_geom_angle_atom_site_label_2
_geom_angle_atom_site_label_3
_geom_angle_site_symmetry_1
_geom_angle_site_symmetry_3
_geom_angle
N2 Cd1 N1 . . 71.09(12)
N2 Cd1 O2 . . 132.62(13)
N1 Cd1 O2 . . 99.56(12)
N2 Cd1 O4 . 1_456 84.69(13)
N1 Cd1 O4 . 1_456 114.25(11)
O2 Cd1 O4 . 1_456 137.28(11)
N2 Cd1 O5 . 1_456 98.40(12)
N1 Cd1 O5 . 1_456 166.81(11)
O2 Cd1 O5 . 1_456 93.44(11)
O4 Cd1 O5 1_456 1_456 55.46(10)
N2 Cd1 O2 . 2_667 150.29(13)
N1 Cd1 O2 . 2_667 88.75(12)
O2 Cd1 O2 . 2_667 70.79(12)
O4 Cd1 O2 1_456 2_667 84.10(11)
O5 Cd1 O2 1_456 2_667 97.67(11)
N2 Cd1 O1 . . 80.37(14)
N1 Cd1 O1 . . 83.43(13)
O2 Cd1 O1 . . 52.26(12)
O4 Cd1 O1 1_456 . 151.63(12)
O5 Cd1 O1 1_456 . 103.05(12)
O2 Cd1 O1 2_667 . 119.78(11)
C1 O1 Cd1 . . 89.9(3)
C1 O2 Cd1 . . 97.7(3)
C1 O2 Cd1 . 2_667 144.3(3)
Cd1 O2 Cd1 . 2_667 109.21(12)
C4 O3 C3 . . 119.1(3)
C10 O4 Cd1 . 1_654 91.5(2)
C10 O5 Cd1 . 1_654 90.5(2)
C11 N1 C15 . . 119.2(4)
C11 N1 Cd1 . . 123.7(3)
C15 N1 Cd1 . . 116.9(3)
C16 N2 C20 . . 116.9(4)
C16 N2 Cd1 . . 118.1(3)
C20 N2 Cd1 . . 124.9(3)
O1 C1 O2 . . 119.9(4)
O1 C1 C2 . . 119.1(4)
O2 C1 C2 . . 121.0(4)
C1 C2 C3 . . 112.5(4)
C1 C2 H2A . . 109.1
C3 C2 H2A . . 109.1
C1 C2 H2B . . 109.1
C3 C2 H2B . . 109.1
H2A C2 H2B . . 107.8
O3 C3 C2 . . 105.8(4)
O3 C3 H3A . . 110.6
C2 C3 H3A . . 110.6
O3 C3 H3B . . 110.6
C2 C3 H3B . . 110.6
H3A C3 H3B . . 108.7
C9 C4 O3 . . 115.8(4)
C9 C4 C5 . . 120.5(4)
O3 C4 C5 . . 123.7(4)
C6 C5 C4 . . 119.1(4)
C6 C5 H5 . . 120.4
C4 C5 H5 . . 120.4
C5 C6 C7 . . 121.0(4)
C5 C6 H6 . . 119.5
C7 C6 H6 . . 119.5
C8 C7 C6 . . 118.6(3)
C8 C7 C10 . . 121.3(4)
C6 C7 C10 . . 120.0(4)
C7 C8 C9 . . 120.8(4)
C7 C8 H8 . . 119.6
C9 C8 H8 . . 119.6
C4 C9 C8 . . 120.0(4)
C4 C9 H9 . . 120.0
C8 C9 H9 . . 120.0
O4 C10 O5 . . 122.2(4)
O4 C10 C7 . . 118.6(4)
O5 C10 C7 . . 119.2(4)
N1 C11 C12 . . 122.8(5)
N1 C11 H11 . . 118.6
C12 C11 H11 . . 118.6
C13 C12 C11 . . 118.3(5)
C13 C12 H12 . . 120.9
C11 C12 H12 . . 120.9
C12 C13 C14 . . 119.9(5)
C12 C13 H13 . . 120.1
C14 C13 H13 . . 120.1
C15 C14 C13 . . 118.9(5)
C15 C14 H14 . . 120.5
C13 C14 H14 . . 120.5
N1 C15 C14 . . 120.9(4)
N1 C15 C16 . . 117.7(4)
C14 C15 C16 . . 121.4(4)
N2 C16 C17 . . 121.5(4)
N2 C16 C15 . . 116.1(4)
C17 C16 C15 . . 122.5(4)
C16 C17 C18 . . 119.6(5)
C16 C17 H17 . . 120.2
C18 C17 H17 . . 120.2
C19 C18 C17 . . 118.8(5)
C19 C18 H18 . . 120.6
C17 C18 H18 . . 120.6
C20 C19 C18 . . 118.8(5)
C20 C19 H19 . . 120.6
C18 C19 H19 . . 120.6
C19 C20 N2 . . 124.5(5)
C19 C20 H20 . . 117.8
N2 C20 H20 . . 117.8
H1w O1w H2w . . 108.2
C21 O7 H7O . . 120.0
O6 C21 O7 . . 120.8(10)
O6 C21 C22 . . 120.9(9)
O7 C21 C22 . . 118.2(10)
C23 C22 C27 . . 120.0
C23 C22 C21 . . 119.5(6)
C27 C22 C21 . . 120.5(6)
C22 C23 C24 . . 120.0
C22 C23 H23 . . 120.0
C24 C23 H23 . . 120.0
C25 C24 C23 . . 120.0
C25 C24 H24 . . 120.0
C23 C24 H24 . . 120.0
O8 C25 C26 . . 116.9(6)
O8 C25 C24 . . 123.0(6)
C26 C25 C24 . . 120.0
C25 C26 C27 . . 120.0
C25 C26 H26 . . 120.0
C27 C26 H26 . . 120.0
C26 C27 C22 . . 120.0
C26 C27 H27 . . 120.0
C22 C27 H27 . . 120.0

loop_
_geom_bond_atom_site_label_1
_geom_bond_atom_site_label_2
_geom_bond_site_symmetry_2
_geom_bond_distance
_geom_bond_publ_flag
Cd1 O1 . 2.511(4) y
Cd1 O2 . 2.345(3) y
Cd1 O2 2_667 2.406(3) y
Cd1 O4 1_456 2.351(3) y
Cd1 O5 1_456 2.370(3) y
Cd1 N1 . 2.339(3) y
Cd1 N2 . 2.323(4) y
O1 C1 . 1.236(6) ?
O2 C1 . 1.241(5) ?
O2 Cd1 2_667 2.406(3) ?
O3 C4 . 1.373(4) ?
O3 C3 . 1.428(5) ?
O4 C10 . 1.253(5) ?
O4 Cd1 1_654 2.351(3) ?
O5 C10 . 1.257(5) ?
O5 Cd1 1_654 2.370(3) ?
N1 C11 . 1.329(5) ?
N1 C15 . 1.339(5) ?
N2 C16 . 1.345(5) ?
N2 C20 . 1.354(6) ?
C1 C2 . 1.507(6) ?
C2 C3 . 1.511(6) ?
C2 H2A . 0.9700 ?
C2 H2B . 0.9700 ?
C3 H3A . 0.9700 ?
C3 H3B . 0.9700 ?
C4 C9 . 1.366(6) ?
C4 C5 . 1.386(6) ?
C5 C6 . 1.385(5) ?
C5 H5 . 0.9300 ?
C6 C7 . 1.390(6) ?
C6 H6 . 0.9300 ?
C7 C8 . 1.379(6) ?
C7 C10 . 1.505(5) ?
C8 C9 . 1.388(5) ?
C8 H8 . 0.9300 ?
C9 H9 . 0.9300 ?
C11 C12 . 1.375(7) ?
C11 H11 . 0.9300 ?
C12 C13 . 1.353(8) ?
C12 H12 . 0.9300 ?
C13 C14 . 1.385(7) ?
C13 H13 . 0.9300 ?
C14 C15 . 1.378(6) ?
C14 H14 . 0.9300 ?
C15 C16 . 1.496(6) ?
C16 C17 . 1.375(6) ?
C17 C18 . 1.387(7) ?
C17 H17 . 0.9300 ?
C18 C19 . 1.363(8) ?
C18 H18 . 0.9300 ?
C19 C20 . 1.338(8) ?
C19 H19 . 0.9300 ?
C20 H20 . 0.9300 ?
O1w H1w . 0.8200 ?
O1w H2w . 0.8200 ?
O6 C21 . 1.244(9) ?
O7 C21 . 1.263(9) ?
O7 H7O . 0.8200 ?
O8 C25 . 1.375(9) ?
O8 H8O . 0.8200 ?
C21 C22 . 1.495(8) ?
C22 C23 . 1.3900 ?
C22 C27 . 1.3900 ?
C23 C24 . 1.3900 ?
C23 H23 . 0.9300 ?
C24 C25 . 1.3900 ?
C24 H24 . 0.9300 ?
C25 C26 . 1.3900 ?
C26 C27 . 1.3900 ?
C26 H26 . 0.9300 ?
C27 H27 . 0.9300 ?

loop_
_geom_hbond_atom_site_label_D
_geom_hbond_atom_site_label_H
_geom_hbond_atom_site_label_A
_geom_hbond_site_symmetry_A
_geom_hbond_distance_DH
_geom_hbond_distance_HA
_geom_hbond_distance_DA
_geom_hbond_angle_DHA
O7 H7o O1w 1_455 0.82 1.75 2.550(10) 166
O8 H8o O1 . 0.82 2.01 2.815(8) 168
O1w H1w O1 2_676 0.82 1.98 2.797(8) 171
O1w H2w O8 . 0.82 2.11 2.930(10) 172

loop_
_geom_torsion_atom_site_label_1
_geom_torsion_atom_site_label_2
_geom_torsion_atom_site_label_3
_geom_torsion_atom_site_label_4
_geom_torsion_site_symmetry_1
_geom_torsion_site_symmetry_4
_geom_torsion
N2 Cd1 O1 C1 . . 176.3(3)
N1 Cd1 O1 C1 . . 104.5(3)
O2 Cd1 O1 C1 . . -3.0(2)
O4 Cd1 O1 C1 1_456 . -124.5(3)
O5 Cd1 O1 C1 1_456 . -87.2(3)
O2 Cd1 O1 C1 2_667 . 19.7(3)
N2 Cd1 O2 C1 . . 2.2(3)
N1 Cd1 O2 C1 . . -70.9(3)
O4 Cd1 O2 C1 1_456 . 146.4(2)
O5 Cd1 O2 C1 1_456 . 106.9(3)
O2 Cd1 O2 C1 2_667 . -156.2(3)
O1 Cd1 O2 C1 . . 3.0(2)
N2 Cd1 O2 Cd1 . 2_667 158.33(13)
N1 Cd1 O2 Cd1 . 2_667 85.29(14)
O4 Cd1 O2 Cd1 1_456 2_667 -57.5(2)
O5 Cd1 O2 Cd1 1_456 2_667 -96.93(14)
O2 Cd1 O2 Cd1 2_667 2_667 0.0
O1 Cd1 O2 Cd1 . 2_667 159.2(2)
N2 Cd1 N1 C11 . . -175.4(4)
O2 Cd1 N1 C11 . . -43.5(4)
O4 Cd1 N1 C11 1_456 . 109.8(4)
O5 Cd1 N1 C11 1_456 . 146.3(5)
O2 Cd1 N1 C11 2_667 . 26.8(4)
O1 Cd1 N1 C11 . . -93.4(4)
N2 Cd1 N1 C15 . . -0.2(3)
O2 Cd1 N1 C15 . . 131.7(3)
O4 Cd1 N1 C15 1_456 . -75.1(3)
O5 Cd1 N1 C15 1_456 . -38.5(7)
O2 Cd1 N1 C15 2_667 . -158.0(3)
O1 Cd1 N1 C15 . . 81.8(3)
N1 Cd1 N2 C16 . . -1.4(3)
O2 Cd1 N2 C16 . . -87.0(3)
O4 Cd1 N2 C16 1_456 . 116.5(3)
O5 Cd1 N2 C16 1_456 . 170.4(3)
O2 Cd1 N2 C16 2_667 . 48.3(4)
O1 Cd1 N2 C16 . . -87.7(3)
N1 Cd1 N2 C20 . . -179.2(5)
O2 Cd1 N2 C20 . . 95.2(5)
O4 Cd1 N2 C20 1_456 . -61.3(5)
O5 Cd1 N2 C20 1_456 . -7.4(5)
O2 Cd1 N2 C20 2_667 . -129.5(5)
O1 Cd1 N2 C20 . . 94.5(5)
Cd1 O1 C1 O2 . . 5.2(4)
Cd1 O1 C1 C2 . . -174.7(3)
Cd1 O2 C1 O1 . . -5.6(4)
Cd1 O2 C1 O1 2_667 . -144.9(4)
Cd1 O2 C1 C2 . . 174.3(3)
Cd1 O2 C1 C2 2_667 . 35.1(7)
O1 C1 C2 C3 . . 56.4(6)
O2 C1 C2 C3 . . -123.5(5)
C4 O3 C3 C2 . . -176.0(4)
C1 C2 C3 O3 . . -172.8(4)
C3 O3 C4 C9 . . -173.5(4)
C3 O3 C4 C5 . . 6.2(6)
C9 C4 C5 C6 . . -2.5(7)
O3 C4 C5 C6 . . 177.8(4)
C4 C5 C6 C7 . . 1.8(7)
C5 C6 C7 C8 . . -0.7(7)
C5 C6 C7 C10 . . -177.8(4)
C6 C7 C8 C9 . . 0.3(7)
C10 C7 C8 C9 . . 177.3(4)
O3 C4 C9 C8 . . -178.2(4)
C5 C4 C9 C8 . . 2.1(7)
C7 C8 C9 C4 . . -1.0(7)
Cd1 O4 C10 O5 1_654 . -6.1(4)
Cd1 O4 C10 C7 1_654 . 173.3(3)
Cd1 O5 C10 O4 1_654 . 6.0(4)
Cd1 O5 C10 C7 1_654 . -173.3(3)
C8 C7 C10 O4 . . -170.3(4)
C6 C7 C10 O4 . . 6.7(6)
C8 C7 C10 O5 . . 9.1(6)
C6 C7 C10 O5 . . -173.9(4)
C15 N1 C11 C12 . . 0.2(7)
Cd1 N1 C11 C12 . . 175.3(4)
N1 C11 C12 C13 . . 0.8(9)
C11 C12 C13 C14 . . 0.2(11)
C12 C13 C14 C15 . . -2.2(12)
C11 N1 C15 C14 . . -2.3(7)
Cd1 N1 C15 C14 . . -177.7(4)
C11 N1 C15 C16 . . 177.0(4)
Cd1 N1 C15 C16 . . 1.6(5)
C13 C14 C15 N1 . . 3.3(9)
C13 C14 C15 C16 . . -176.0(6)
C20 N2 C16 C17 . . 0.8(7)
Cd1 N2 C16 C17 . . -177.2(3)
C20 N2 C16 C15 . . -179.3(5)
Cd1 N2 C16 C15 . . 2.6(5)
N1 C15 C16 N2 . . -2.9(6)
C14 C15 C16 N2 . . 176.5(5)
N1 C15 C16 C17 . . 177.0(4)
C14 C15 C16 C17 . . -3.7(7)
N2 C16 C17 C18 . . -0.8(7)
C15 C16 C17 C18 . . 179.4(5)
C16 C17 C18 C19 . . -0.4(8)
C17 C18 C19 C20 . . 1.5(10)
C18 C19 C20 N2 . . -1.5(11)
C16 N2 C20 C19 . . 0.3(9)
Cd1 N2 C20 C19 . . 178.2(5)
O6 C21 C22 C23 . . -12.1(9)
O7 C21 C22 C23 . . 167.9(9)
O6 C21 C22 C27 . . 169.2(9)
O7 C21 C22 C27 . . -10.8(9)
C27 C22 C23 C24 . . 0.0
C21 C22 C23 C24 . . -178.7(10)
C22 C23 C24 C25 . . 0.0
C23 C24 C25 O8 . . 175.3(10)
C23 C24 C25 C26 . . 0.0
O8 C25 C26 C27 . . -175.6(10)
C24 C25 C26 C27 . . 0.0
C25 C26 C27 C22 . . 0.0
C23 C22 C27 C26 . . 0.0
C21 C22 C27 C26 . . 178.7(10)
